data_1542637
loop_
_publ_author_name
'Tian, Yaming'
'Tian, Lumin'
'Li, Chunju'
'Jia, Xueshun'
'Li, Jian'

_publ_section_title
;
 Temperature-Dependent Double Isocyanide Insertion Reaction To Construct a
 Polycyclic Skeleton.
;
_journal_issue 4
_journal_name_full 'Organic letters'
_journal_page_first 840
_journal_page_last 843
_journal_paper_doi 10.1021/acs.orglett.6b00131
_journal_volume 18
_journal_year 2016
_chemical_formula_sum 'C33 H26 Br N3 O'
_chemical_formula_weight 560.48
_chemical_name_systematic
; 
 ? 
;
_space_group_IT_number 2
_symmetry_cell_setting triclinic
_symmetry_space_group_name_Hall '-P 1'
_symmetry_space_group_name_H-M 'P -1'
_atom_sites_solution_hydrogens geom
_atom_sites_solution_primary direct
_atom_sites_solution_secondary difmap
_audit_creation_method SHELXL-97
_cell_angle_alpha 80.449(3)
_cell_angle_beta 77.035(2)
_cell_angle_gamma 74.443(3)
_cell_formula_units_Z 2
_cell_length_a 7.8730(19)
_cell_length_b 11.346(3)
_cell_length_c 15.840(4)
_cell_measurement_reflns_used 2891
_cell_measurement_temperature 293(2)
_cell_measurement_theta_max 26.93
_cell_measurement_theta_min 2.73
_cell_volume 1319.9(6)
_computing_cell_refinement 'Bruker SAINT'
_computing_data_collection 'Bruker APEX2'
_computing_data_reduction 'Bruker SAINT'
_computing_molecular_graphics 'Bruker SHELXTL'
_computing_publication_material 'Bruker SHELXTL'
_computing_structure_refinement 'SHELXL-97 (Sheldrick, 2008)'
_computing_structure_solution 'SHELXS-97 (Sheldrick, 2008)'
_diffrn_ambient_temperature 293(2)
_diffrn_measured_fraction_theta_full 0.981
_diffrn_measured_fraction_theta_max 0.981
_diffrn_measurement_device_type 'Bruker APEX-II CCD'
_diffrn_measurement_method '\f and \w scans'
_diffrn_radiation_monochromator graphite
_diffrn_radiation_source 'fine-focus sealed tube'
_diffrn_radiation_type MoK\a
_diffrn_radiation_wavelength 0.71073
_diffrn_reflns_av_R_equivalents 0.0140
_diffrn_reflns_av_sigmaI/netI 0.0273
_diffrn_reflns_limit_h_max 9
_diffrn_reflns_limit_h_min -9
_diffrn_reflns_limit_k_max 13
_diffrn_reflns_limit_k_min -9
_diffrn_reflns_limit_l_max 18
_diffrn_reflns_limit_l_min -17
_diffrn_reflns_number 6909
_diffrn_reflns_theta_full 25.05
_diffrn_reflns_theta_max 25.05
_diffrn_reflns_theta_min 1.88
_exptl_absorpt_coefficient_mu 1.589
_exptl_absorpt_correction_T_max 0.8322
_exptl_absorpt_correction_T_min 0.7114
_exptl_absorpt_correction_type multi-scan
_exptl_absorpt_process_details sadabs
_exptl_crystal_colour yellow
_exptl_crystal_density_diffrn 1.410
_exptl_crystal_density_method 'not measured'
_exptl_crystal_description prism
_exptl_crystal_F_000 576
_exptl_crystal_size_max 0.23
_exptl_crystal_size_mid 0.16
_exptl_crystal_size_min 0.12
_refine_diff_density_max 0.207
_refine_diff_density_min -0.402
_refine_diff_density_rms 0.040
_refine_ls_extinction_coef 0.0038(7)
_refine_ls_extinction_expression Fc^*^=kFc[1+0.001xFc^2^\l^3^/sin(2\q)]^-1/4^
_refine_ls_extinction_method SHELXL
_refine_ls_goodness_of_fit_ref 1.037
_refine_ls_hydrogen_treatment constr
_refine_ls_matrix_type full
_refine_ls_number_parameters 348
_refine_ls_number_reflns 4596
_refine_ls_number_restraints 0
_refine_ls_restrained_S_all 1.037
_refine_ls_R_factor_all 0.0447
_refine_ls_R_factor_gt 0.0327
_refine_ls_shift/su_max 0.001
_refine_ls_shift/su_mean 0.000
_refine_ls_structure_factor_coef Fsqd
_refine_ls_weighting_details 'calc w=1/[\s^2^(Fo^2^)+(0.0325P)^2^+0.5984P] where P=(Fo^2^+2Fc^2^)/3'
_refine_ls_weighting_scheme calc
_refine_ls_wR_factor_gt 0.0757
_refine_ls_wR_factor_ref 0.0811
_reflns_number_gt 3754
_reflns_number_total 4596
_reflns_threshold_expression >2sigma(I)
_cod_data_source_file ol6b00131_si_003.cif
_cod_data_source_block 150629b_0m
_cod_depositor_comments
;
The following automatic conversions were performed:

'_symmetry_cell_setting' value 'Triclinic' changed to 'triclinic'
according to
/usr/data/users/saulius/crontab/automatic-downloads/current/ACS/lib/dictionaries/cif_core.dic
dictionary named 'cif_core.dic' version 2.4.2 from 2011-04-26.

Automatic conversion script
Id: cif_fix_values 4268 2015-11-12 08:31:59Z antanas 
;
_cod_original_sg_symbol_H-M P-1
_cod_database_code 1542637

loop_
_symmetry_equiv_pos_as_xyz
'x, y, z'
'-x, -y, -z'

loop_
_atom_site_label
_atom_site_type_symbol
_atom_site_fract_x
_atom_site_fract_y
_atom_site_fract_z
_atom_site_U_iso_or_equiv
_atom_site_adp_type
_atom_site_occupancy
_atom_site_symmetry_multiplicity
_atom_site_calc_flag
_atom_site_refinement_flags
Br1 Br 1.36906(4) -0.00990(3) -0.088797(17) 0.06419(13) Uani 1 1 d .
C1 C 0.9153(3) 0.3113(2) 0.02746(14) 0.0440(5) Uani 1 1 d .
C2 C 0.9934(4) 0.3186(3) -0.06204(17) 0.0682(8) Uani 1 1 d .
H2 H 0.9529 0.3882 -0.0991 0.082 Uiso 1 1 calc R
C3 C 1.1267(4) 0.2253(3) -0.09430(17) 0.0679(8) Uani 1 1 d .
H3 H 1.1769 0.2309 -0.1534 0.082 Uiso 1 1 calc R
C4 C 1.1895(3) 0.1204(2) -0.03933(15) 0.0453(6) Uani 1 1 d .
C5 C 1.1217(3) 0.1089(2) 0.04783(14) 0.0395(5) Uani 1 1 d .
H5 H 1.1669 0.0393 0.0838 0.047 Uiso 1 1 calc R
C6 C 0.9814(3) 0.20490(19) 0.08231(13) 0.0337(5) Uani 1 1 d .
C7 C 0.8885(3) 0.20204(18) 0.16934(13) 0.0315(5) Uani 1 1 d .
C8 C 0.9275(3) 0.10804(19) 0.24432(13) 0.0350(5) Uani 1 1 d .
C9 C 0.6583(3) 0.24772(18) 0.28612(13) 0.0298(4) Uani 1 1 d .
C10 C 0.7417(3) 0.29344(18) 0.19654(13) 0.0298(4) Uani 1 1 d .
C11 C 0.7005(3) 0.40384(19) 0.13965(14) 0.0359(5) Uani 1 1 d .
C12 C 0.5824(3) 0.52140(19) 0.16790(15) 0.0401(5) Uani 1 1 d .
C13 C 0.5768(3) 0.5546(2) 0.24843(16) 0.0446(6) Uani 1 1 d .
H13 H 0.6396 0.4993 0.2876 0.054 Uiso 1 1 calc R
C14 C 0.4791(4) 0.6690(2) 0.2720(2) 0.0595(7) Uani 1 1 d .
H14 H 0.4773 0.6902 0.3265 0.071 Uiso 1 1 calc R
C15 C 0.3850(4) 0.7511(2) 0.2153(2) 0.0708(9) Uani 1 1 d .
H15 H 0.3187 0.8279 0.2312 0.085 Uiso 1 1 calc R
C16 C 0.3893(4) 0.7195(3) 0.1355(3) 0.0784(9) Uani 1 1 d .
H16 H 0.3253 0.7753 0.0970 0.094 Uiso 1 1 calc R
C17 C 0.4870(4) 0.6061(2) 0.11068(19) 0.0611(7) Uani 1 1 d .
H17 H 0.4891 0.5862 0.0558 0.073 Uiso 1 1 calc R
C18 C 0.7744(3) 0.07963(19) 0.39926(13) 0.0334(5) Uani 1 1 d .
C19 C 0.7359(3) -0.0349(2) 0.41475(15) 0.0424(5) Uani 1 1 d .
C20 C 0.7204(3) -0.0912(3) 0.50021(18) 0.0575(7) Uani 1 1 d .
H20 H 0.6943 -0.1682 0.5130 0.069 Uiso 1 1 calc R
C21 C 0.7429(3) -0.0353(3) 0.56561(17) 0.0626(8) Uani 1 1 d .
H21 H 0.7305 -0.0740 0.6224 0.075 Uiso 1 1 calc R
C22 C 0.7835(3) 0.0773(3) 0.54805(16) 0.0553(7) Uani 1 1 d .
H22 H 0.7996 0.1137 0.5932 0.066 Uiso 1 1 calc R
C23 C 0.8009(3) 0.1379(2) 0.46443(14) 0.0410(5) Uani 1 1 d .
C24 C 0.7123(4) -0.0976(3) 0.34351(19) 0.0640(7) Uani 1 1 d .
H24A H 0.6400 -0.0391 0.3067 0.096 Uiso 1 1 calc R
H24B H 0.6540 -0.1629 0.3686 0.096 Uiso 1 1 calc R
H24C H 0.8276 -0.1309 0.3095 0.096 Uiso 1 1 calc R
C25 C 0.8516(4) 0.2591(2) 0.44421(19) 0.0596(7) Uani 1 1 d .
H25A H 0.7513 0.3226 0.4292 0.089 Uiso 1 1 calc R
H25B H 0.9512 0.2548 0.3961 0.089 Uiso 1 1 calc R
H25C H 0.8849 0.2775 0.4944 0.089 Uiso 1 1 calc R
C26 C 0.3492(3) 0.35825(18) 0.31815(13) 0.0323(5) Uani 1 1 d .
C27 C 0.2636(3) 0.4402(2) 0.38057(15) 0.0391(5) Uani 1 1 d .
C28 C 0.1033(3) 0.5219(2) 0.36907(19) 0.0544(7) Uani 1 1 d .
H28 H 0.0479 0.5792 0.4086 0.065 Uiso 1 1 calc R
C29 C 0.0245(3) 0.5203(2) 0.3010(2) 0.0604(8) Uani 1 1 d .
H29 H -0.0823 0.5772 0.2936 0.073 Uiso 1 1 calc R
C30 C 0.1036(3) 0.4345(2) 0.24347(18) 0.0525(6) Uani 1 1 d .
H30 H 0.0460 0.4313 0.1990 0.063 Uiso 1 1 calc R
C31 C 0.2677(3) 0.3522(2) 0.25000(14) 0.0393(5) Uani 1 1 d .
C32 C 0.3477(3) 0.4406(3) 0.45638(17) 0.0550(7) Uani 1 1 d .
H32A H 0.4373 0.4875 0.4385 0.083 Uiso 1 1 calc R
H32B H 0.4027 0.3576 0.4767 0.083 Uiso 1 1 calc R
H32C H 0.2572 0.4771 0.5025 0.083 Uiso 1 1 calc R
C33 C 0.3457(3) 0.2572(3) 0.18703(17) 0.0582(7) Uani 1 1 d .
H33A H 0.4305 0.2865 0.1402 0.087 Uiso 1 1 calc R
H33B H 0.2512 0.2427 0.1640 0.087 Uiso 1 1 calc R
H33C H 0.4053 0.1819 0.2167 0.087 Uiso 1 1 calc R
N1 N 0.7837(3) 0.40897(18) 0.05694(12) 0.0473(5) Uani 1 1 d .
N2 N 0.7896(2) 0.14294(15) 0.31230(10) 0.0342(4) Uani 1 1 d .
N3 N 0.5067(2) 0.27162(15) 0.33586(11) 0.0328(4) Uani 1 1 d .
O1 O 1.0552(2) 0.02049(15) 0.24685(10) 0.0497(4) Uani 1 1 d .

loop_
_atom_site_aniso_label
_atom_site_aniso_U_11
_atom_site_aniso_U_22
_atom_site_aniso_U_33
_atom_site_aniso_U_23
_atom_site_aniso_U_13
_atom_site_aniso_U_12
Br1 0.0653(2) 0.0670(2) 0.04926(17) -0.02367(14) 0.00762(12) -0.00228(14)
C1 0.0451(13) 0.0447(14) 0.0359(12) 0.0013(10) -0.0039(10) -0.0067(11)
C2 0.079(2) 0.0615(18) 0.0396(14) 0.0128(13) 0.0007(13) 0.0041(15)
C3 0.0745(19) 0.075(2) 0.0343(14) -0.0003(14) 0.0082(13) -0.0030(16)
C4 0.0437(13) 0.0494(14) 0.0383(13) -0.0091(11) 0.0008(10) -0.0082(11)
C5 0.0389(12) 0.0410(13) 0.0353(12) -0.0056(10) -0.0039(9) -0.0057(10)
C6 0.0339(11) 0.0349(12) 0.0307(11) -0.0014(9) -0.0055(9) -0.0075(9)
C7 0.0304(10) 0.0310(11) 0.0314(11) -0.0028(9) -0.0062(8) -0.0047(9)
C8 0.0332(11) 0.0324(12) 0.0338(11) -0.0047(9) -0.0035(9) -0.0002(10)
C9 0.0319(11) 0.0256(10) 0.0310(11) -0.0049(9) -0.0075(9) -0.0033(9)
C10 0.0292(10) 0.0290(11) 0.0312(11) -0.0027(9) -0.0075(8) -0.0055(9)
C11 0.0351(11) 0.0330(12) 0.0380(12) 0.0008(10) -0.0098(9) -0.0062(9)
C12 0.0343(11) 0.0287(11) 0.0525(14) 0.0038(10) -0.0062(10) -0.0062(9)
C13 0.0415(13) 0.0326(12) 0.0571(15) -0.0038(11) -0.0062(11) -0.0076(10)
C14 0.0606(16) 0.0377(14) 0.0748(19) -0.0143(13) 0.0015(14) -0.0097(13)
C15 0.0613(18) 0.0344(15) 0.102(3) -0.0100(16) -0.0011(17) 0.0026(13)
C16 0.070(2) 0.0416(16) 0.108(3) 0.0099(17) -0.0288(19) 0.0133(14)
C17 0.0652(17) 0.0440(15) 0.0663(18) 0.0049(13) -0.0248(14) 0.0036(13)
C18 0.0292(10) 0.0333(12) 0.0291(11) 0.0019(9) -0.0039(8) 0.0023(9)
C19 0.0358(12) 0.0373(13) 0.0480(14) 0.0019(11) -0.0067(10) -0.0040(10)
C20 0.0488(15) 0.0504(16) 0.0603(17) 0.0178(14) -0.0042(12) -0.0096(12)
C21 0.0508(15) 0.079(2) 0.0366(14) 0.0150(14) -0.0004(11) 0.0019(14)
C22 0.0489(14) 0.0710(19) 0.0350(13) -0.0107(13) -0.0109(11) 0.0097(13)
C23 0.0337(11) 0.0437(13) 0.0395(13) -0.0087(10) -0.0085(9) 0.0047(10)
C24 0.0690(18) 0.0502(16) 0.077(2) -0.0121(14) -0.0118(15) -0.0209(14)
C25 0.0653(17) 0.0444(15) 0.0747(19) -0.0182(13) -0.0290(14) -0.0025(13)
C26 0.0249(10) 0.0304(11) 0.0390(12) -0.0008(9) -0.0030(9) -0.0066(9)
C27 0.0307(11) 0.0351(12) 0.0493(13) -0.0085(10) -0.0013(10) -0.0071(9)
C28 0.0328(12) 0.0416(14) 0.086(2) -0.0191(13) -0.0024(13) -0.0034(11)
C29 0.0334(13) 0.0407(15) 0.103(2) 0.0048(15) -0.0199(14) -0.0029(11)
C30 0.0440(14) 0.0532(16) 0.0650(17) 0.0106(13) -0.0247(12) -0.0184(12)
C31 0.0364(12) 0.0412(13) 0.0417(13) 0.0004(10) -0.0083(10) -0.0141(10)
C32 0.0503(14) 0.0601(16) 0.0541(15) -0.0268(13) -0.0026(12) -0.0060(13)
C33 0.0538(15) 0.0777(19) 0.0518(16) -0.0190(14) -0.0129(12) -0.0213(14)
N1 0.0507(12) 0.0399(11) 0.0402(11) 0.0071(9) -0.0042(9) -0.0029(9)
N2 0.0336(9) 0.0313(9) 0.0290(9) 0.0002(7) -0.0043(7) 0.0031(8)
N3 0.0300(9) 0.0307(9) 0.0342(9) -0.0048(8) -0.0047(7) -0.0019(7)
O1 0.0458(9) 0.0435(9) 0.0398(9) 0.0007(7) -0.0016(7) 0.0145(8)

loop_
_atom_type_symbol
_atom_type_description
_atom_type_scat_dispersion_real
_atom_type_scat_dispersion_imag
_atom_type_scat_source
C C 0.0033 0.0016 'International Tables Vol C Tables 4.2.6.8 and 6.1.1.4'
H H 0.0000 0.0000 'International Tables Vol C Tables 4.2.6.8 and 6.1.1.4'
Br Br -0.2901 2.4595 'International Tables Vol C Tables 4.2.6.8 and 6.1.1.4'
N N 0.0061 0.0033 'International Tables Vol C Tables 4.2.6.8 and 6.1.1.4'
O O 0.0106 0.0060 'International Tables Vol C Tables 4.2.6.8 and 6.1.1.4'

loop_
_geom_angle_atom_site_label_1
_geom_angle_atom_site_label_2
_geom_angle_atom_site_label_3
_geom_angle
N1 C1 C2 118.2(2)
N1 C1 C6 123.4(2)
C2 C1 C6 118.4(2)
C3 C2 C1 120.5(2)
C3 C2 H2 119.7
C1 C2 H2 119.7
C2 C3 C4 120.4(2)
C2 C3 H3 119.8
C4 C3 H3 119.8
C5 C4 C3 121.8(2)
C5 C4 Br1 119.64(18)
C3 C4 Br1 118.51(18)
C4 C5 C6 118.4(2)
C4 C5 H5 120.8
C6 C5 H5 120.8
C7 C6 C5 124.93(19)
C7 C6 C1 114.52(19)
C5 C6 C1 120.43(19)
C10 C7 C6 121.87(19)
C10 C7 C8 109.59(17)
C6 C7 C8 128.54(18)
O1 C8 N2 126.44(19)
O1 C8 C7 128.20(19)
N2 C8 C7 105.33(16)
N3 C9 N2 117.83(18)
N3 C9 C10 136.97(18)
N2 C9 C10 104.84(15)
C7 C10 C11 118.96(18)
C7 C10 C9 106.63(17)
C11 C10 C9 134.41(18)
N1 C11 C10 119.79(19)
N1 C11 C12 115.48(19)
C10 C11 C12 124.41(19)
C13 C12 C17 118.2(2)
C13 C12 C11 120.8(2)
C17 C12 C11 120.7(2)
C12 C13 C14 121.0(2)
C12 C13 H13 119.5
C14 C13 H13 119.5
C15 C14 C13 120.2(3)
C15 C14 H14 119.9
C13 C14 H14 119.9
C16 C15 C14 119.5(3)
C16 C15 H15 120.3
C14 C15 H15 120.3
C15 C16 C17 121.1(3)
C15 C16 H16 119.4
C17 C16 H16 119.4
C16 C17 C12 120.0(3)
C16 C17 H17 120.0
C12 C17 H17 120.0
C19 C18 C23 123.0(2)
C19 C18 N2 119.53(19)
C23 C18 N2 117.47(19)
C18 C19 C20 117.1(2)
C18 C19 C24 122.3(2)
C20 C19 C24 120.6(2)
C21 C20 C19 121.1(3)
C21 C20 H20 119.5
C19 C20 H20 119.5
C20 C21 C22 120.4(2)
C20 C21 H21 119.8
C22 C21 H21 119.8
C21 C22 C23 121.2(2)
C21 C22 H22 119.4
C23 C22 H22 119.4
C22 C23 C18 117.1(2)
C22 C23 C25 121.5(2)
C18 C23 C25 121.4(2)
C19 C24 H24A 109.5
C19 C24 H24B 109.5
H24A C24 H24B 109.5
C19 C24 H24C 109.5
H24A C24 H24C 109.5
H24B C24 H24C 109.5
C23 C25 H25A 109.5
C23 C25 H25B 109.5
H25A C25 H25B 109.5
C23 C25 H25C 109.5
H25A C25 H25C 109.5
H25B C25 H25C 109.5
C31 C26 C27 120.90(19)
C31 C26 N3 122.35(18)
C27 C26 N3 116.09(18)
C28 C27 C26 118.4(2)
C28 C27 C32 121.2(2)
C26 C27 C32 120.38(19)
C29 C28 C27 121.4(2)
C29 C28 H28 119.3
C27 C28 H28 119.3
C28 C29 C30 119.6(2)
C28 C29 H29 120.2
C30 C29 H29 120.2
C29 C30 C31 121.7(2)
C29 C30 H30 119.2
C31 C30 H30 119.2
C30 C31 C26 117.7(2)
C30 C31 C33 119.6(2)
C26 C31 C33 122.7(2)
C27 C32 H32A 109.5
C27 C32 H32B 109.5
H32A C32 H32B 109.5
C27 C32 H32C 109.5
H32A C32 H32C 109.5
H32B C32 H32C 109.5
C31 C33 H33A 109.5
C31 C33 H33B 109.5
H33A C33 H33B 109.5
C31 C33 H33C 109.5
H33A C33 H33C 109.5
H33B C33 H33C 109.5
C11 N1 C1 120.24(19)
C8 N2 C9 111.86(16)
C8 N2 C18 124.66(16)
C9 N2 C18 123.45(16)
C9 N3 C26 127.80(18)

loop_
_geom_bond_atom_site_label_1
_geom_bond_atom_site_label_2
_geom_bond_distance
Br1 C4 1.888(2)
C1 N1 1.363(3)
C1 C2 1.411(3)
C1 C6 1.414(3)
C2 C3 1.351(4)
C2 H2 0.9300
C3 C4 1.397(4)
C3 H3 0.9300
C4 C5 1.362(3)
C5 C6 1.409(3)
C5 H5 0.9300
C6 C7 1.408(3)
C7 C10 1.370(3)
C7 C8 1.486(3)
C8 O1 1.212(2)
C8 N2 1.372(3)
C9 N3 1.263(2)
C9 N2 1.422(2)
C9 C10 1.495(3)
C10 C11 1.423(3)
C11 N1 1.326(3)
C11 C12 1.480(3)
C12 C13 1.377(3)
C12 C17 1.392(3)
C13 C14 1.382(3)
C13 H13 0.9300
C14 C15 1.368(4)
C14 H14 0.9300
C15 C16 1.362(5)
C15 H15 0.9300
C16 C17 1.379(4)
C16 H16 0.9300
C17 H17 0.9300
C18 C19 1.383(3)
C18 C23 1.394(3)
C18 N2 1.439(3)
C19 C20 1.392(3)
C19 C24 1.499(4)
C20 C21 1.367(4)
C20 H20 0.9300
C21 C22 1.368(4)
C21 H21 0.9300
C22 C23 1.383(3)
C22 H22 0.9300
C23 C25 1.497(4)
C24 H24A 0.9600
C24 H24B 0.9600
C24 H24C 0.9600
C25 H25A 0.9600
C25 H25B 0.9600
C25 H25C 0.9600
C26 C31 1.393(3)
C26 C27 1.402(3)
C26 N3 1.412(2)
C27 C28 1.380(3)
C27 C32 1.497(3)
C28 C29 1.364(4)
C28 H28 0.9300
C29 C30 1.371(4)
C29 H29 0.9300
C30 C31 1.390(3)
C30 H30 0.9300
C31 C33 1.503(3)
C32 H32A 0.9600
C32 H32B 0.9600
C32 H32C 0.9600
C33 H33A 0.9600
C33 H33B 0.9600
C33 H33C 0.9600

loop_
_geom_torsion_atom_site_label_1
_geom_torsion_atom_site_label_2
_geom_torsion_atom_site_label_3
_geom_torsion_atom_site_label_4
_geom_torsion
N1 C1 C2 C3 178.8(3)
C6 C1 C2 C3 0.8(4)
C1 C2 C3 C4 -0.3(5)
C2 C3 C4 C5 -0.9(5)
C2 C3 C4 Br1 177.4(2)
C3 C4 C5 C6 1.5(4)
Br1 C4 C5 C6 -176.80(16)
C4 C5 C6 C7 174.8(2)
C4 C5 C6 C1 -1.0(3)
N1 C1 C6 C7 5.8(3)
C2 C1 C6 C7 -176.3(2)
N1 C1 C6 C5 -178.0(2)
C2 C1 C6 C5 -0.1(4)
C5 C6 C7 C10 -173.4(2)
C1 C6 C7 C10 2.5(3)
C5 C6 C7 C8 7.3(4)
C1 C6 C7 C8 -176.8(2)
C10 C7 C8 O1 -172.9(2)
C6 C7 C8 O1 6.5(4)
C10 C7 C8 N2 5.4(2)
C6 C7 C8 N2 -175.2(2)
C6 C7 C10 C11 -10.9(3)
C8 C7 C10 C11 168.50(18)
C6 C7 C10 C9 168.95(18)
C8 C7 C10 C9 -11.6(2)
N3 C9 C10 C7 -159.1(2)
N2 C9 C10 C7 13.4(2)
N3 C9 C10 C11 20.7(4)
N2 C9 C10 C11 -166.8(2)
C7 C10 C11 N1 11.5(3)
C9 C10 C11 N1 -168.3(2)
C7 C10 C11 C12 -161.7(2)
C9 C10 C11 C12 18.5(4)
N1 C11 C12 C13 -139.7(2)
C10 C11 C12 C13 33.8(3)
N1 C11 C12 C17 34.4(3)
C10 C11 C12 C17 -152.2(2)
C17 C12 C13 C14 0.0(3)
C11 C12 C13 C14 174.2(2)
C12 C13 C14 C15 0.4(4)
C13 C14 C15 C16 -0.4(4)
C14 C15 C16 C17 0.0(5)
C15 C16 C17 C12 0.4(5)
C13 C12 C17 C16 -0.4(4)
C11 C12 C17 C16 -174.6(3)
C23 C18 C19 C20 1.2(3)
N2 C18 C19 C20 -179.15(19)
C23 C18 C19 C24 -178.5(2)
N2 C18 C19 C24 1.1(3)
C18 C19 C20 C21 -0.2(3)
C24 C19 C20 C21 179.6(2)
C19 C20 C21 C22 -0.8(4)
C20 C21 C22 C23 0.7(4)
C21 C22 C23 C18 0.3(3)
C21 C22 C23 C25 -177.8(2)
C19 C18 C23 C22 -1.3(3)
N2 C18 C23 C22 179.07(18)
C19 C18 C23 C25 176.8(2)
N2 C18 C23 C25 -2.8(3)
C31 C26 C27 C28 -5.3(3)
N3 C26 C27 C28 -176.2(2)
C31 C26 C27 C32 176.4(2)
N3 C26 C27 C32 5.5(3)
C26 C27 C28 C29 2.9(4)
C32 C27 C28 C29 -178.8(2)
C27 C28 C29 C30 1.3(4)
C28 C29 C30 C31 -3.3(4)
C29 C30 C31 C26 0.9(3)
C29 C30 C31 C33 178.0(2)
C27 C26 C31 C30 3.4(3)
N3 C26 C31 C30 173.72(19)
C27 C26 C31 C33 -173.6(2)
N3 C26 C31 C33 -3.3(3)
C10 C11 N1 C1 -3.5(3)
C12 C11 N1 C1 170.2(2)
C2 C1 N1 C11 176.8(2)
C6 C1 N1 C11 -5.4(4)
O1 C8 N2 C9 -178.0(2)
C7 C8 N2 C9 3.7(2)
O1 C8 N2 C18 -0.1(4)
C7 C8 N2 C18 -178.36(18)
N3 C9 N2 C8 163.77(18)
C10 C9 N2 C8 -10.5(2)
N3 C9 N2 C18 -14.2(3)
C10 C9 N2 C18 171.53(18)
C19 C18 N2 C8 -70.4(3)
C23 C18 N2 C8 109.3(2)
C19 C18 N2 C9 107.4(2)
C23 C18 N2 C9 -73.0(3)
N2 C9 N3 C26 -169.88(18)
C10 C9 N3 C26 1.9(4)
C31 C26 N3 C9 60.0(3)
C27 C26 N3 C9 -129.2(2)
